data_8103994
loop_
_publ_author_name
'Brunner, A.C.'
'Krischner, H.'

_publ_section_title
;
 Die Kristallstruktur von Kaliumzinkazid K2 Zn (N3)4
;
_journal_name_full
;
Zeitschrift fuer Kristallographie, Kristallgeometrie, Kristallphysik, 
Kristallchemie (-144,1977)
;
_journal_page_first 24
_journal_page_last 34
_journal_volume 142
_journal_year 1975
_chemical_formula_sum 'K2 N12 Zn'
_chemical_name_systematic 'K2 Zn (N3)4'
_space_group_IT_number 61
_symmetry_space_group_name_Hall '-P 2ac 2ab'
_symmetry_space_group_name_H-M 'P b c a'
_cell_angle_alpha 90
_cell_angle_beta 90
_cell_angle_gamma 90
_cell_formula_units_Z 8
_cell_length_a 14.4
_cell_length_b 11.7
_cell_length_c 11.29
_cell_volume 1902.139
_citation_journal_id_ASTM ZEKGAX
_cod_data_source_file Brunner_ZEKGAX_1975_1877.cif
_cod_data_source_block K2N12Zn1
_cod_original_formula_sum 'K2 N12 Zn1'
_cod_database_code 8103994

loop_
_symmetry_equiv_pos_as_xyz
x,y,z
-x+1/2,-y,z+1/2
x+1/2,-y+1/2,-z
-x,y+1/2,-z+1/2
-x,-y,-z
x-1/2,y,-z-1/2
-x-1/2,y-1/2,z
x,-y-1/2,z-1/2

loop_
_atom_site_label
_atom_site_type_symbol
_atom_site_fract_x
_atom_site_fract_y
_atom_site_fract_z
_atom_site_occupancy
_atom_site_U_iso_or_equiv
N9 N 0.415 0.412 0.452 1 0.0
N6 N 0.207 0.011 0.063 1 0.0
N11 N 0.489 0.366 0.063 1 0.0
N1 N 0.167 0.296 0.16 1 0.0
N4 N 0.214 0.486 0.354 1 0.0
K1 K+1 0.1057 0.0828 0.2578 1 0.0
N12 N 0.48 0.14 0.458 1 0.0
N8 N 0.417 0.077 0.057 1 0.0
Zn1 Zn+2 0.1143 0.4257 0.2521 1 0.0
N3 N 0.18 0.215 0.453 1 0.0
N2 N 0.173 0.291 0.056 1 0.0
N5 N 0.21 0.487 0.458 1 0.0
N10 N 0.498 0.371 0.167 1 0.0
N7 N 0.42 0.065 0.162 1 0.0
K2 K+1 0.34348 0.2494 0.2981 1 0.0
